data_4082739
loop_
_publ_author_name
'Liu, Jun-Feng'
'Pan, Fu-Xing'
'Yao, Shuang'
'Min, Xue'
'Cui, Dongmei'
'Sun, Zhong-Ming'

_publ_section_title
;
 Syntheses, Structure, and Properties of Mixed Cp--Amidinate
 Rare-Earth-Metal(III) Complexes
;
_journal_issue 6
_journal_name_full Organometallics
_journal_page_first 1374
_journal_paper_doi 10.1021/om400856d
_journal_volume 33
_journal_year 2014
_chemical_formula_sum 'C30 H38 Dy N3 Si2'
_chemical_formula_weight 659.31
_chemical_name_systematic
; 
 ? 
;
_space_group_IT_number 2
_symmetry_cell_setting triclinic
_symmetry_space_group_name_Hall '-P 1'
_symmetry_space_group_name_H-M 'P -1'
_atom_sites_solution_hydrogens geom
_atom_sites_solution_primary direct
_atom_sites_solution_secondary difmap
_audit_creation_method SHELXL-97
_cell_angle_alpha 89.381(3)
_cell_angle_beta 86.746(3)
_cell_angle_gamma 80.378(3)
_cell_formula_units_Z 2
_cell_length_a 8.7022(17)
_cell_length_b 8.8923(17)
_cell_length_c 20.517(4)
_cell_measurement_temperature 293(2)
_cell_volume 1562.8(5)
_computing_structure_refinement 'SHELXL-97 (Sheldrick, 1997)'
_computing_structure_solution 'SHELXS-97 (Sheldrick, 1990)'
_diffrn_ambient_temperature 293(2)
_diffrn_measured_fraction_theta_full 0.982
_diffrn_measured_fraction_theta_max 0.982
_diffrn_radiation_monochromator graphite
_diffrn_radiation_source 'fine-focus sealed tube'
_diffrn_radiation_type MoK\a
_diffrn_radiation_wavelength 0.71073
_diffrn_reflns_av_R_equivalents 0.0155
_diffrn_reflns_av_sigmaI/netI 0.0315
_diffrn_reflns_limit_h_max 10
_diffrn_reflns_limit_h_min -10
_diffrn_reflns_limit_k_max 11
_diffrn_reflns_limit_k_min -10
_diffrn_reflns_limit_l_max 25
_diffrn_reflns_limit_l_min -23
_diffrn_reflns_number 8788
_diffrn_reflns_theta_full 26.20
_diffrn_reflns_theta_max 26.20
_diffrn_reflns_theta_min 0.99
_exptl_absorpt_coefficient_mu 2.489
_exptl_absorpt_correction_T_max 0.7453
_exptl_absorpt_correction_T_min 0.6636
_exptl_absorpt_correction_type multi-scan
_exptl_absorpt_process_details sadabs
_exptl_crystal_density_diffrn 1.401
_exptl_crystal_density_method 'not measured'
_exptl_crystal_F_000 666
_exptl_crystal_size_max 0.22
_exptl_crystal_size_mid 0.14
_exptl_crystal_size_min 0.12
_refine_diff_density_max 0.687
_refine_diff_density_min -0.756
_refine_diff_density_rms 0.090
_refine_ls_extinction_method none
_refine_ls_goodness_of_fit_ref 1.080
_refine_ls_hydrogen_treatment mixed
_refine_ls_matrix_type full
_refine_ls_number_parameters 332
_refine_ls_number_reflns 6144
_refine_ls_number_restraints 0
_refine_ls_restrained_S_all 1.080
_refine_ls_R_factor_all 0.0328
_refine_ls_R_factor_gt 0.0277
_refine_ls_shift/su_max 0.001
_refine_ls_shift/su_mean 0.000
_refine_ls_structure_factor_coef Fsqd
_refine_ls_weighting_details 'calc w=1/[\s^2^(Fo^2^)+(0.0462P)^2^+0.0000P] where P=(Fo^2^+2Fc^2^)/3'
_refine_ls_weighting_scheme calc
_refine_ls_wR_factor_gt 0.0691
_refine_ls_wR_factor_ref 0.0782
_reflns_number_gt 5539
_reflns_number_total 6144
_reflns_threshold_expression >2sigma(I)
_cod_data_source_file om400856d_si_002.cif
_cod_data_source_block 7
_cod_original_sg_symbol_H-M P-1
_cod_database_code 4082739

loop_
_symmetry_equiv_pos_as_xyz
'x, y, z'
'-x, -y, -z'

loop_
_atom_site_label
_atom_site_type_symbol
_atom_site_fract_x
_atom_site_fract_y
_atom_site_fract_z
_atom_site_U_iso_or_equiv
_atom_site_adp_type
_atom_site_occupancy
_atom_site_symmetry_multiplicity
_atom_site_calc_flag
_atom_site_refinement_flags
Dy1 Dy 1.012682(17) 0.631909(17) 0.307580(7) 0.04066(7) Uani 1 1 d .
Si1 Si 1.31863(13) 0.37971(12) 0.19395(5) 0.0497(2) Uani 1 1 d .
Si2 Si 0.83263(14) 0.85946(12) 0.16173(6) 0.0586(3) Uani 1 1 d .
N1 N 1.1572(3) 0.5185(3) 0.21228(14) 0.0450(7) Uani 1 1 d .
N2 N 0.9599(4) 0.7179(3) 0.19905(15) 0.0478(7) Uani 1 1 d .
N3 N 0.7929(4) 0.8475(4) 0.33558(19) 0.0638(9) Uani 1 1 d .
C1 C 1.0874(4) 0.6295(4) 0.17507(17) 0.0436(8) Uani 1 1 d .
C2 C 1.1619(5) 0.6630(4) 0.10983(18) 0.0512(9) Uani 1 1 d .
C3 C 1.2412(6) 0.7851(5) 0.1050(2) 0.0662(11) Uani 1 1 d .
H3 H 1.2440 0.8473 0.1422 0.079 Uiso 1 1 calc R
C4 C 1.3161(7) 0.8175(6) 0.0470(3) 0.0874(16) Uani 1 1 d .
H4 H 1.3723 0.9005 0.0444 0.105 Uiso 1 1 calc R
C5 C 1.3096(9) 0.7300(8) -0.0067(3) 0.107(2) Uani 1 1 d .
H5 H 1.3596 0.7537 -0.0470 0.129 Uiso 1 1 calc R
C6 C 1.2322(8) 0.6094(7) -0.0031(2) 0.0932(18) Uani 1 1 d .
H6 H 1.2293 0.5490 -0.0407 0.112 Uiso 1 1 calc R
C7 C 1.1569(6) 0.5734(5) 0.0553(2) 0.0702(12) Uani 1 1 d .
H7 H 1.1030 0.4888 0.0577 0.084 Uiso 1 1 calc R
C8 C 0.7028(5) 0.9371(5) 0.3618(2) 0.0523(9) Uani 1 1 d .
C9 C 0.5895(4) 1.0464(4) 0.39702(17) 0.0446(8) Uani 1 1 d .
C10 C 0.6313(5) 1.1825(4) 0.4169(2) 0.0597(10) Uani 1 1 d .
H10 H 0.7322 1.2056 0.4056 0.072 Uiso 1 1 calc R
C11 C 0.5237(7) 1.2824(5) 0.4531(2) 0.0757(13) Uani 1 1 d .
H11 H 0.5502 1.3758 0.4671 0.091 Uiso 1 1 calc R
C12 C 0.3794(6) 1.2491(6) 0.4692(2) 0.0748(14) Uani 1 1 d .
H12 H 0.3060 1.3194 0.4944 0.090 Uiso 1 1 calc R
C13 C 0.3387(5) 1.1142(5) 0.4493(2) 0.0642(11) Uani 1 1 d .
H13 H 0.2377 1.0920 0.4609 0.077 Uiso 1 1 calc R
C14 C 0.4423(4) 1.0130(5) 0.41303(18) 0.0517(9) Uani 1 1 d .
H14 H 0.4141 0.9205 0.3989 0.062 Uiso 1 1 calc R
C15 C 0.9972(6) 0.3696(5) 0.3699(3) 0.0751(14) Uani 1 1 d .
H15 H 1.0935 0.3191 0.3852 0.090 Uiso 1 1 calc R
C16 C 0.9425(7) 0.3495(5) 0.3111(3) 0.0789(16) Uani 1 1 d .
H16 H 0.9921 0.2818 0.2779 0.095 Uiso 1 1 calc R
C17 C 0.7983(8) 0.4472(7) 0.3080(3) 0.0868(18) Uani 1 1 d .
H17 H 0.7333 0.4587 0.2719 0.104 Uiso 1 1 calc R
C18 C 0.7686(5) 0.5224(6) 0.3660(3) 0.0775(15) Uani 1 1 d .
H18 H 0.6784 0.5950 0.3776 0.093 Uiso 1 1 calc R
C19 C 0.8896(6) 0.4762(6) 0.4043(2) 0.0717(13) Uani 1 1 d .
H19 H 0.8989 0.5109 0.4473 0.086 Uiso 1 1 calc R
C20 C 1.2328(10) 0.6566(8) 0.3916(4) 0.103(2) Uani 1 1 d .
H20 H 1.2566 0.5727 0.4204 0.123 Uiso 1 1 calc R
C21 C 1.1220(7) 0.7814(10) 0.4029(3) 0.098(2) Uani 1 1 d .
H21 H 1.0536 0.7999 0.4407 0.117 Uiso 1 1 calc R
C22 C 1.1260(8) 0.8737(6) 0.3513(5) 0.106(3) Uani 1 1 d .
H22 H 1.0623 0.9702 0.3458 0.128 Uiso 1 1 calc R
C23 C 1.2385(11) 0.8035(13) 0.3082(3) 0.118(3) Uani 1 1 d .
H23 H 1.2672 0.8421 0.2667 0.142 Uiso 1 1 calc R
C24 C 1.3013(6) 0.6721(10) 0.3338(5) 0.116(3) Uani 1 1 d .
H24 H 1.3828 0.6003 0.3137 0.139 Uiso 1 1 calc R
C25 C 1.3752(7) 0.2755(6) 0.2705(2) 0.0907(18) Uani 1 1 d .
H25A H 1.3726 0.3488 0.3060 0.136 Uiso 1 1 calc R
H25B H 1.4810 0.2173 0.2640 0.136 Uiso 1 1 calc R
H25C H 1.3019 0.2055 0.2818 0.136 Uiso 1 1 calc R
C26 C 1.2762(7) 0.2354(5) 0.1359(3) 0.0897(16) Uani 1 1 d .
H26A H 1.1713 0.2124 0.1465 0.134 Uiso 1 1 calc R
H26B H 1.3532 0.1420 0.1393 0.134 Uiso 1 1 calc R
H26C H 1.2818 0.2754 0.0913 0.134 Uiso 1 1 calc R
C27 C 1.4918(5) 0.4579(5) 0.1613(2) 0.0722(12) Uani 1 1 d .
H27A H 1.4715 0.5026 0.1182 0.108 Uiso 1 1 calc R
H27B H 1.5822 0.3757 0.1576 0.108 Uiso 1 1 calc R
H27C H 1.5133 0.5366 0.1909 0.108 Uiso 1 1 calc R
C28 C 0.6308(6) 0.8456(6) 0.1927(3) 0.0905(17) Uani 1 1 d .
H28A H 0.6095 0.7429 0.1845 0.136 Uiso 1 1 calc R
H28B H 0.5564 0.9208 0.1703 0.136 Uiso 1 1 calc R
H28C H 0.6200 0.8657 0.2398 0.136 Uiso 1 1 calc R
C29 C 0.8321(9) 0.8439(8) 0.0714(3) 0.116(2) Uani 1 1 d .
H29A H 0.9268 0.8750 0.0514 0.174 Uiso 1 1 calc R
H29B H 0.7400 0.9103 0.0558 0.174 Uiso 1 1 calc R
H29C H 0.8291 0.7380 0.0595 0.174 Uiso 1 1 calc R
C30 C 0.8737(7) 1.0501(5) 0.1837(3) 0.0908(17) Uani 1 1 d .
H30A H 0.9138 1.0459 0.2275 0.136 Uiso 1 1 calc R
H30B H 0.7774 1.1249 0.1831 0.136 Uiso 1 1 calc R
H30C H 0.9518 1.0802 0.1521 0.136 Uiso 1 1 calc R

loop_
_atom_site_aniso_label
_atom_site_aniso_U_11
_atom_site_aniso_U_22
_atom_site_aniso_U_33
_atom_site_aniso_U_23
_atom_site_aniso_U_13
_atom_site_aniso_U_12
Dy1 0.04102(10) 0.03617(10) 0.04369(11) -0.00351(7) 0.00012(7) -0.00386(6)
Si1 0.0543(6) 0.0392(5) 0.0505(6) -0.0010(4) 0.0033(5) 0.0051(4)
Si2 0.0640(7) 0.0380(6) 0.0715(7) 0.0014(5) -0.0207(6) 0.0035(5)
N1 0.0527(17) 0.0369(15) 0.0418(16) 0.0000(12) 0.0020(13) 0.0016(13)
N2 0.0535(18) 0.0358(15) 0.0519(18) 0.0006(13) -0.0068(14) 0.0002(13)
N3 0.058(2) 0.055(2) 0.075(2) -0.0119(18) 0.0049(18) 0.0005(17)
C1 0.053(2) 0.0357(18) 0.0410(19) -0.0040(14) -0.0070(15) -0.0029(15)
C2 0.064(2) 0.044(2) 0.044(2) 0.0029(16) -0.0055(17) -0.0015(17)
C3 0.088(3) 0.061(3) 0.052(2) 0.003(2) -0.004(2) -0.017(2)
C4 0.118(5) 0.079(4) 0.069(3) 0.016(3) 0.012(3) -0.034(3)
C5 0.149(6) 0.106(5) 0.059(3) 0.015(3) 0.031(3) -0.016(4)
C6 0.142(5) 0.086(4) 0.049(3) -0.010(3) 0.010(3) -0.018(4)
C7 0.097(4) 0.062(3) 0.051(2) -0.005(2) -0.001(2) -0.011(2)
C8 0.054(2) 0.048(2) 0.054(2) 0.0004(18) -0.0027(18) -0.0057(18)
C9 0.050(2) 0.0375(18) 0.0426(19) 0.0009(15) -0.0006(15) 0.0018(15)
C10 0.071(3) 0.041(2) 0.067(3) -0.0034(19) 0.004(2) -0.0133(19)
C11 0.105(4) 0.041(2) 0.077(3) -0.015(2) 0.003(3) -0.005(2)
C12 0.089(4) 0.067(3) 0.056(3) -0.008(2) 0.014(2) 0.017(3)
C13 0.053(2) 0.073(3) 0.061(3) 0.008(2) 0.0048(19) 0.003(2)
C14 0.051(2) 0.052(2) 0.051(2) 0.0015(17) -0.0079(17) -0.0038(17)
C15 0.060(3) 0.057(3) 0.106(4) 0.030(3) 0.002(3) -0.007(2)
C16 0.110(4) 0.048(3) 0.081(4) -0.014(2) 0.033(3) -0.032(3)
C17 0.106(4) 0.098(4) 0.077(3) 0.025(3) -0.035(3) -0.068(4)
C18 0.052(3) 0.064(3) 0.115(4) 0.015(3) 0.015(3) -0.012(2)
C19 0.079(3) 0.082(3) 0.056(3) 0.002(2) 0.010(2) -0.026(3)
C20 0.131(6) 0.079(4) 0.117(5) 0.027(4) -0.078(5) -0.046(4)
C21 0.087(4) 0.144(6) 0.075(4) -0.053(4) 0.020(3) -0.062(4)
C22 0.085(4) 0.050(3) 0.193(8) -0.009(4) -0.063(5) -0.017(3)
C23 0.122(6) 0.199(9) 0.068(4) 0.008(5) -0.015(4) -0.122(7)
C24 0.044(3) 0.134(6) 0.168(8) -0.090(6) -0.019(4) 0.000(3)
C25 0.100(4) 0.081(3) 0.071(3) 0.017(3) 0.006(3) 0.039(3)
C26 0.098(4) 0.051(3) 0.117(4) -0.030(3) -0.009(3) 0.000(3)
C27 0.058(3) 0.070(3) 0.084(3) -0.005(2) 0.006(2) -0.002(2)
C28 0.065(3) 0.072(3) 0.136(5) 0.001(3) -0.038(3) -0.007(2)
C29 0.146(6) 0.104(5) 0.081(4) 0.010(3) -0.042(4) 0.039(4)
C30 0.092(4) 0.047(3) 0.134(5) 0.010(3) -0.023(3) -0.007(2)

loop_
_atom_type_symbol
_atom_type_description
_atom_type_scat_dispersion_real
_atom_type_scat_dispersion_imag
_atom_type_scat_source
C C 0.0033 0.0016 'International Tables Vol C Tables 4.2.6.8 and 6.1.1.4'
H H 0.0000 0.0000 'International Tables Vol C Tables 4.2.6.8 and 6.1.1.4'
N N 0.0061 0.0033 'International Tables Vol C Tables 4.2.6.8 and 6.1.1.4'
Si Si 0.0817 0.0704 'International Tables Vol C Tables 4.2.6.8 and 6.1.1.4'
Dy Dy -0.1892 4.4098 'International Tables Vol C Tables 4.2.6.8 and 6.1.1.4'

loop_
_geom_angle_atom_site_label_1
_geom_angle_atom_site_label_2
_geom_angle_atom_site_label_3
_geom_angle
N2 Dy1 N1 56.78(10)
N2 Dy1 N3 81.79(11)
N1 Dy1 N3 138.56(11)
N2 Dy1 C15 133.07(15)
N1 Dy1 C15 95.76(14)
N3 Dy1 C15 115.68(14)
N2 Dy1 C24 109.4(3)
N1 Dy1 C24 79.77(18)
N3 Dy1 C24 117.18(17)
C15 Dy1 C24 100.5(3)
N2 Dy1 C21 128.0(2)
N1 Dy1 C21 126.91(14)
N3 Dy1 C21 76.3(2)
C15 Dy1 C21 98.9(2)
C24 Dy1 C21 47.48(18)
N2 Dy1 C16 103.99(15)
N1 Dy1 C16 78.14(12)
N3 Dy1 C16 116.77(15)
C15 Dy1 C16 29.14(16)
C24 Dy1 C16 119.2(3)
C21 Dy1 C16 128.0(2)
N2 Dy1 C17 92.25(13)
N1 Dy1 C17 94.40(17)
N3 Dy1 C17 87.62(19)
C15 Dy1 C17 48.97(17)
C24 Dy1 C17 148.5(3)
C21 Dy1 C17 132.50(19)
C16 Dy1 C17 30.40(18)
N2 Dy1 C23 89.25(17)
N1 Dy1 C23 84.2(2)
N3 Dy1 C23 95.2(3)
C15 Dy1 C23 128.4(2)
C24 Dy1 C23 28.5(2)
C21 Dy1 C23 47.55(18)
C16 Dy1 C23 146.6(3)
C17 Dy1 C23 177.0(3)
N2 Dy1 C19 139.57(14)
N1 Dy1 C19 124.79(13)
N3 Dy1 C19 86.47(14)
C15 Dy1 C19 30.01(15)
C24 Dy1 C19 110.4(3)
C21 Dy1 C19 85.61(19)
C16 Dy1 C19 48.81(15)
C17 Dy1 C19 48.53(16)
C23 Dy1 C19 130.43(18)
N2 Dy1 C20 135.78(18)
N1 Dy1 C20 104.1(2)
N3 Dy1 C20 105.4(2)
C15 Dy1 C20 83.85(18)
C24 Dy1 C20 28.3(2)
C21 Dy1 C20 29.3(2)
C16 Dy1 C20 110.50(19)
C17 Dy1 C20 130.99(18)
C23 Dy1 C20 47.11(19)
C19 Dy1 C20 84.6(2)
N2 Dy1 C18 111.50(15)
N1 Dy1 C18 123.26(15)
N3 Dy1 C18 69.89(14)
C15 Dy1 C18 48.86(15)
C24 Dy1 C18 139.1(3)
C21 Dy1 C18 104.20(18)
C16 Dy1 C18 49.07(15)
C17 Dy1 C18 29.33(17)
C23 Dy1 C18 151.4(2)
C19 Dy1 C18 29.19(15)
C20 Dy1 C18 111.9(2)
N1 Si1 C27 113.57(18)
N1 Si1 C26 112.3(2)
C27 Si1 C26 108.8(3)
N1 Si1 C25 108.46(18)
C27 Si1 C25 106.8(3)
C26 Si1 C25 106.6(3)
N2 Si2 C30 110.1(2)
N2 Si2 C28 108.1(2)
C30 Si2 C28 108.2(3)
N2 Si2 C29 115.1(2)
C30 Si2 C29 109.5(3)
C28 Si2 C29 105.6(3)
C1 N1 Si1 129.6(2)
C1 N1 Dy1 90.8(2)
Si1 N1 Dy1 138.08(15)
C1 N2 Si2 130.2(3)
C1 N2 Dy1 91.3(2)
Si2 N2 Dy1 137.60(17)
C8 N3 Dy1 164.9(4)
N2 C1 N1 118.6(3)
N2 C1 C2 121.0(3)
N1 C1 C2 120.1(3)
N2 C1 Dy1 60.04(18)
N1 C1 Dy1 60.45(18)
C2 C1 Dy1 161.3(3)
C3 C2 C7 119.4(4)
C3 C2 C1 118.2(4)
C7 C2 C1 122.3(4)
C4 C3 C2 120.6(5)
C5 C4 C3 119.8(5)
C6 C5 C4 120.5(5)
C5 C6 C7 120.7(5)
C2 C7 C6 118.9(5)
N3 C8 C9 177.9(4)
C14 C9 C10 120.9(4)
C14 C9 C8 119.7(4)
C10 C9 C8 119.3(4)
C11 C10 C9 118.5(4)
C12 C11 C10 120.6(4)
C11 C12 C13 120.6(4)
C14 C13 C12 120.3(4)
C13 C14 C9 119.1(4)
C16 C15 C19 108.5(5)
C16 C15 Dy1 76.0(3)
C19 C15 Dy1 75.6(3)
C15 C16 C17 107.4(5)
C15 C16 Dy1 74.9(3)
C17 C16 Dy1 74.9(3)
C18 C17 C16 107.5(5)
C18 C17 Dy1 75.9(3)
C16 C17 Dy1 74.7(3)
C19 C18 C17 108.5(5)
C19 C18 Dy1 74.9(3)
C17 C18 Dy1 74.8(3)
C18 C19 C15 108.1(5)
C18 C19 Dy1 75.9(3)
C15 C19 Dy1 74.4(2)
C24 C20 C21 108.0(6)
C24 C20 Dy1 75.6(3)
C21 C20 Dy1 75.1(3)
C22 C21 C20 107.8(6)
C22 C21 Dy1 76.1(3)
C20 C21 Dy1 75.6(3)
C21 C22 C23 107.0(6)
C21 C22 Dy1 75.1(3)
C23 C22 Dy1 75.0(4)
C24 C23 C22 108.2(6)
C24 C23 Dy1 75.6(4)
C22 C23 Dy1 75.8(3)
C20 C24 C23 109.0(6)
C20 C24 Dy1 76.1(4)
C23 C24 Dy1 75.8(3)

loop_
_geom_bond_atom_site_label_1
_geom_bond_atom_site_label_2
_geom_bond_distance
Dy1 N2 2.391(3)
Dy1 N1 2.400(3)
Dy1 N3 2.517(3)
Dy1 C15 2.667(4)
Dy1 C24 2.680(5)
Dy1 C21 2.680(5)
Dy1 C16 2.681(4)
Dy1 C17 2.683(4)
Dy1 C23 2.682(5)
Dy1 C19 2.683(4)
Dy1 C20 2.685(5)
Dy1 C18 2.696(4)
Si1 N1 1.735(3)
Si1 C27 1.851(5)
Si1 C26 1.855(5)
Si1 C25 1.863(5)
Si2 N2 1.734(3)
Si2 C30 1.855(5)
Si2 C28 1.857(5)
Si2 C29 1.860(6)
N1 C1 1.327(4)
N2 C1 1.321(5)
N3 C8 1.137(5)
C1 C2 1.503(5)
C2 C3 1.380(6)
C2 C7 1.388(6)
C3 C4 1.376(6)
C4 C5 1.366(8)
C5 C6 1.358(8)
C6 C7 1.392(6)
C8 C9 1.433(5)
C9 C14 1.383(5)
C9 C10 1.392(5)
C10 C11 1.369(6)
C11 C12 1.360(7)
C12 C13 1.378(7)
C13 C14 1.357(6)
C15 C16 1.345(7)
C15 C19 1.385(7)
C16 C17 1.406(8)
C17 C18 1.362(8)
C18 C19 1.356(7)
C20 C24 1.312(10)
C20 C21 1.355(9)
C21 C22 1.334(9)
C22 C23 1.356(11)
C23 C24 1.322(11)
